data_7154988
loop_
_publ_author_name
'van de Wouw, H. L.'
'Lee, J. Y.'
'Siegler, M. A.'
'Klausen, R. S.'

_publ_section_title
;
 Innocent BN bond substitution in anthracene derivatives.
;
_journal_issue 12
_journal_name_full 'Organic &amp; biomolecular chemistry'
_journal_page_first 3256
_journal_page_last 3263
_journal_paper_doi 10.1039/c5ob02309b
_journal_volume 14
_journal_year 2016
_chemical_formula_moiety 'C19 H13 B F3 N'
_chemical_formula_sum 'C19 H13 B F3 N'
_chemical_formula_weight 323.11
_chemical_name_systematic
;
 ?
;
_space_group_crystal_system monoclinic
_space_group_IT_number 14
_space_group_name_Hall '-P 2yn'
_space_group_name_H-M_alt 'P 1 21/n 1'
_symmetry_space_group_name_Hall '-P 2yn'
_symmetry_space_group_name_H-M 'P 1 21/n 1'
_atom_sites_solution_hydrogens mixed
_atom_sites_solution_primary direct
_atom_sites_solution_secondary difmap
_audit_creation_method SHELXL-2013
_audit_update_record
;
2015-11-05 deposited with the CCDC.
2016-02-23 downloaded from the CCDC.
;
_cell_angle_alpha 90
_cell_angle_beta 94.2129(15)
_cell_angle_gamma 90
_cell_formula_units_Z 4
_cell_length_a 7.54619(13)
_cell_length_b 5.86945(11)
_cell_length_c 32.5219(5)
_cell_measurement_reflns_used 5517
_cell_measurement_temperature 110(2)
_cell_measurement_theta_max 71.95
_cell_measurement_theta_min 5.42
_cell_volume 1436.57(4)
_computing_cell_refinement
;
CrysAlisPro, Agilent Technologies,
Version 1.171.37.35 (release 13-08-2014 CrysAlis171 .NET)
(compiled Aug 13 2014,18:06:01)
;
_computing_data_collection
;
CrysAlisPro, Agilent Technologies,
Version 1.171.37.35 (release 13-08-2014 CrysAlis171 .NET)
(compiled Aug 13 2014,18:06:01)
;
_computing_data_reduction
;
CrysAlisPro, Agilent Technologies,
Version 1.171.37.35 (release 13-08-2014 CrysAlis171 .NET)
(compiled Aug 13 2014,18:06:01)
;
_computing_molecular_graphics 'SHELXTL v6.10 (Sheldrick, 2008)'
_computing_publication_material 'SHELXTL v6.10 (Sheldrick, 2008)'
_computing_structure_refinement 'SHELXL-2013 (Sheldrick, 2013)'
_computing_structure_solution 'SHELXS-2013 (Sheldrick, 2013)'
_diffrn_ambient_temperature 110(2)
_diffrn_measured_fraction_theta_full 0.998
_diffrn_measured_fraction_theta_max 0.999
_diffrn_measurement_device_type 'SuperNova, Dual, Cu at zero, Atlas'
_diffrn_measurement_method '\w scans'
_diffrn_radiation_monochromator mirror
_diffrn_radiation_source 'SuperNova (Cu) X-ray Source'
_diffrn_radiation_type CuK\a
_diffrn_radiation_wavelength 1.54178
_diffrn_reflns_av_R_equivalents 0.0297
_diffrn_reflns_av_unetI/netI 0.0255
_diffrn_reflns_Laue_measured_fraction_full 0.998
_diffrn_reflns_Laue_measured_fraction_max 0.999
_diffrn_reflns_limit_h_max 9
_diffrn_reflns_limit_h_min -9
_diffrn_reflns_limit_k_max 7
_diffrn_reflns_limit_k_min -7
_diffrn_reflns_limit_l_max 40
_diffrn_reflns_limit_l_min -38
_diffrn_reflns_number 9494
_diffrn_reflns_point_group_measured_fraction_full 0.998
_diffrn_reflns_point_group_measured_fraction_max 0.999
_diffrn_reflns_theta_full 67.679
_diffrn_reflns_theta_max 71.879
_diffrn_reflns_theta_min 5.455
_exptl_absorpt_coefficient_mu 0.954
_exptl_absorpt_correction_T_max 0.958
_exptl_absorpt_correction_T_min 0.751
_exptl_absorpt_correction_type analytical
_exptl_absorpt_process_details
;
CrysAlisPro, Agilent Technologies,
Version 1.171.37.35 (release 13-08-2014 CrysAlis171 .NET)
(compiled Aug 13 2014,18:06:01)
Analytical numeric absorption correction using a multifaceted crystal
            model based on expressions derived by R.C. Clark & J.S. Reid.
(Clark, R. C. & Reid, J. S. (1995). Acta Cryst. A51, 887-897)
Empirical absorption correction using spherical harmonics,
 implemented in SCALE3 ABSPACK scaling algorithm.
;
_exptl_crystal_colour colorless
_exptl_crystal_density_diffrn 1.494
_exptl_crystal_description plate
_exptl_crystal_F_000 664
_exptl_crystal_size_max 0.48
_exptl_crystal_size_mid 0.31
_exptl_crystal_size_min 0.05
_refine_diff_density_max 0.319
_refine_diff_density_min -0.281
_refine_diff_density_rms 0.045
_refine_ls_extinction_method none
_refine_ls_goodness_of_fit_ref 1.056
_refine_ls_hydrogen_treatment mixed
_refine_ls_matrix_type full
_refine_ls_number_parameters 249
_refine_ls_number_reflns 2815
_refine_ls_number_restraints 42
_refine_ls_restrained_S_all 1.069
_refine_ls_R_factor_all 0.0428
_refine_ls_R_factor_gt 0.0388
_refine_ls_shift/su_max 0.000
_refine_ls_shift/su_mean 0.000
_refine_ls_structure_factor_coef Fsqd
_refine_ls_weighting_details
;
 w=1/[\s^2^(Fo^2^)+(0.0566P)^2^+0.5830P]
 where P=(Fo^2^+2Fc^2^)/3
;
_refine_ls_weighting_scheme calc
_refine_ls_wR_factor_gt 0.1053
_refine_ls_wR_factor_ref 0.1089
_reflns_Friedel_coverage 0.000
_reflns_number_gt 2523
_reflns_number_total 2815
_reflns_threshold_expression 'I > 2\s(I)'
_cod_data_source_file c5ob02309b2.cif
_cod_data_source_block 1f
_cod_depositor_comments 'Adding full bibliography for 7154985--7154990.cif.'
_cod_database_code 7154988
_shelx_space_group_comment
;
The symmetry employed for this shelxl refinement is uniquely defined
by the following loop, which should always be used as a source of
symmetry information in preference to the above space-group names.
They are only intended as comments.
;
_shelxl_version_number 2013-2

loop_
_space_group_symop_operation_xyz
'x, y, z'
'-x+1/2, y+1/2, -z+1/2'
'-x, -y, -z'
'x-1/2, -y-1/2, z-1/2'

loop_
_atom_site_label
_atom_site_type_symbol
_atom_site_fract_x
_atom_site_fract_y
_atom_site_fract_z
_atom_site_U_iso_or_equiv
_atom_site_adp_type
_atom_site_occupancy
_atom_site_site_symmetry_order
_atom_site_calc_flag
_atom_site_refinement_flags_posn
_atom_site_refinement_flags_adp
_atom_site_refinement_flags_occupancy
_atom_site_disorder_assembly
_atom_site_disorder_group
C1 C 0.48816(16) 0.0609(2) 0.27574(4) 0.0150(3) Uani 1 1 d . . . . .
H1 H 0.385(2) -0.123(3) 0.2325(5) 0.027(4) Uiso 1 1 d . . . . .
C2 C 0.46930(16) -0.0918(2) 0.30738(4) 0.0159(3) Uani 1 1 d . . . . .
H2 H 0.4070 -0.2304 0.3019 0.019 Uiso 1 1 calc R U . . .
C3 C 0.54110(16) -0.0455(2) 0.34786(4) 0.0164(3) Uani 1 1 d . . . . .
C4 C 0.52680(17) -0.2026(2) 0.38082(4) 0.0183(3) Uani 1 1 d . . . . .
H4 H 0.4654 -0.3424 0.3759 0.022 Uiso 1 1 calc R U . . .
C5 C 0.60070(18) -0.1539(2) 0.41952(4) 0.0210(3) Uani 1 1 d . . . . .
H5 H 0.5902 -0.2604 0.4412 0.025 Uiso 1 1 calc R U . . .
C6 C 0.69281(18) 0.0537(2) 0.42760(4) 0.0218(3) Uani 1 1 d . . . . .
H6 H 0.7443 0.0850 0.4545 0.026 Uiso 1 1 calc R U . . .
C7 C 0.70770(17) 0.2089(2) 0.39677(4) 0.0198(3) Uani 1 1 d . . . . .
H7 H 0.7691 0.3479 0.4025 0.024 Uiso 1 1 calc R U . . .
C8 C 0.63213(16) 0.1648(2) 0.35610(4) 0.0168(3) Uani 1 1 d . . . . .
C9 C 0.64371(16) 0.3213(2) 0.32379(4) 0.0169(3) Uani 1 1 d . . . . .
H9 H 0.7008 0.4634 0.3294 0.020 Uiso 1 1 calc R U . . .
C10 C 0.57439(16) 0.2751(2) 0.28401(4) 0.0155(3) Uani 1 1 d . . . . .
C11 C 0.59439(16) 0.4344(2) 0.25075(4) 0.0165(3) Uani 1 1 d . . . . .
H11 H 0.6463 0.5789 0.2570 0.020 Uiso 1 1 calc R U . . .
C12 C 0.54196(17) 0.3851(2) 0.21110(4) 0.0179(3) Uani 1 1 d . . . . .
H12 H 0.5572 0.4936 0.1900 0.022 Uiso 1 1 calc R U . . .
C13 C 0.40686(16) 0.0683(2) 0.15513(4) 0.0168(3) Uani 1 1 d . . . . .
C14 C 0.32029(17) -0.1391(2) 0.14585(4) 0.0176(3) Uani 1 1 d . . . . .
H14 H 0.2895 -0.2350 0.1678 0.021 Uiso 1 1 calc R U . . .
C15 C 0.27863(17) -0.2075(2) 0.10543(4) 0.0192(3) Uani 1 1 d . . . . .
H15 H 0.2198 -0.3484 0.0998 0.023 Uiso 1 1 calc R U . . .
C16 C 0.32368(17) -0.0683(2) 0.07319(4) 0.0191(3) Uani 1 1 d . . . . .
C17 C 0.40972(18) 0.1371(2) 0.08112(4) 0.0206(3) Uani 1 1 d . . . . .
H17 H 0.4401 0.2318 0.0590 0.025 Uiso 1 1 calc R U . . .
C18 C 0.45128(17) 0.2035(2) 0.12172(4) 0.0193(3) Uani 1 1 d . . . . .
H18 H 0.5113 0.3439 0.1270 0.023 Uiso 1 1 calc R U . . .
B1 B 0.45741(18) 0.1518(2) 0.20048(4) 0.0166(3) Uani 1 1 d . . . . .
N1 N 0.43067(14) 0.01046(19) 0.23483(3) 0.0161(2) Uani 1 1 d . . . . .
C19 C 0.27910(19) -0.1469(3) 0.02974(4) 0.0242(3) Uani 0.917(6) 1 d D U P A 1
F1 F 0.1147(2) -0.2274(5) 0.02394(4) 0.0541(7) Uani 0.917(6) 1 d D U P A 1
F2 F 0.3874(3) -0.3139(4) 0.01883(5) 0.0460(5) Uani 0.917(6) 1 d D U P A 1
F3 F 0.2939(3) 0.0174(2) 0.00164(4) 0.0377(5) Uani 0.917(6) 1 d D U P A 1
C19' C 0.27910(19) -0.1469(3) 0.02974(4) 0.0242(3) Uani 0.083(6) 1 d D U P A 2
F1' F 0.180(3) -0.333(3) 0.0291(5) 0.050(4) Uani 0.083(6) 1 d D U P A 2
F2' F 0.4233(18) -0.211(4) 0.0131(5) 0.043(4) Uani 0.083(6) 1 d D U P A 2
F3' F 0.202(3) 0.013(2) 0.0075(4) 0.034(4) Uani 0.083(6) 1 d D U P A 2

loop_
_atom_site_aniso_label
_atom_site_aniso_U_11
_atom_site_aniso_U_22
_atom_site_aniso_U_33
_atom_site_aniso_U_23
_atom_site_aniso_U_13
_atom_site_aniso_U_12
C1 0.0133(6) 0.0144(6) 0.0175(6) -0.0012(5) 0.0018(4) 0.0018(5)
C2 0.0154(6) 0.0126(6) 0.0200(6) -0.0019(5) 0.0027(5) -0.0009(4)
C3 0.0150(6) 0.0156(6) 0.0189(6) -0.0012(5) 0.0035(4) 0.0028(5)
C4 0.0183(6) 0.0150(6) 0.0218(6) -0.0005(5) 0.0035(5) 0.0010(5)
C5 0.0234(7) 0.0202(7) 0.0196(6) 0.0032(5) 0.0027(5) 0.0033(5)
C6 0.0221(7) 0.0238(7) 0.0188(6) -0.0028(5) -0.0022(5) 0.0026(5)
C7 0.0194(6) 0.0169(6) 0.0229(6) -0.0039(5) -0.0002(5) -0.0003(5)
C8 0.0150(6) 0.0158(6) 0.0199(6) -0.0023(5) 0.0027(5) 0.0018(5)
C9 0.0149(6) 0.0135(6) 0.0227(6) -0.0032(5) 0.0031(5) 0.0002(5)
C10 0.0141(6) 0.0133(6) 0.0196(6) -0.0013(5) 0.0037(4) 0.0016(5)
C11 0.0152(6) 0.0112(6) 0.0235(6) -0.0007(5) 0.0038(5) 0.0000(4)
C12 0.0189(6) 0.0144(6) 0.0209(6) 0.0023(5) 0.0037(5) 0.0011(5)
C13 0.0144(6) 0.0170(6) 0.0188(6) 0.0010(5) 0.0010(4) 0.0026(5)
C14 0.0179(6) 0.0166(6) 0.0187(6) 0.0033(5) 0.0026(5) 0.0017(5)
C15 0.0177(6) 0.0172(6) 0.0226(6) -0.0010(5) 0.0010(5) -0.0002(5)
C16 0.0168(6) 0.0222(7) 0.0182(6) -0.0014(5) 0.0015(5) 0.0025(5)
C17 0.0222(6) 0.0208(7) 0.0189(6) 0.0040(5) 0.0034(5) 0.0009(5)
C18 0.0192(6) 0.0163(6) 0.0225(6) 0.0005(5) 0.0017(5) -0.0011(5)
B1 0.0143(6) 0.0163(7) 0.0194(7) 0.0001(5) 0.0022(5) 0.0022(5)
N1 0.0178(5) 0.0128(5) 0.0177(5) -0.0015(4) 0.0008(4) -0.0024(4)
C19 0.0252(7) 0.0275(7) 0.0199(7) 0.0000(5) 0.0021(5) -0.0037(6)
F1 0.0370(8) 0.1031(17) 0.0218(6) -0.0060(8) 0.0005(5) -0.0362(9)
F2 0.0697(10) 0.0406(10) 0.0271(6) -0.0122(6) -0.0007(6) 0.0177(8)
F3 0.0578(13) 0.0366(6) 0.0179(5) 0.0052(4) -0.0016(6) -0.0075(6)
C19' 0.0252(7) 0.0275(7) 0.0199(7) 0.0000(5) 0.0021(5) -0.0037(6)
F1' 0.064(9) 0.052(7) 0.030(7) -0.002(6) -0.017(7) -0.035(6)
F2' 0.041(6) 0.041(9) 0.047(8) -0.009(7) 0.011(5) 0.006(5)
F3' 0.037(8) 0.043(6) 0.023(5) 0.004(4) 0.002(5) 0.004(5)

loop_
_atom_type_symbol
_atom_type_description
_atom_type_scat_dispersion_real
_atom_type_scat_dispersion_imag
_atom_type_scat_source
C C 0.0181 0.0091 'International Tables Vol C Tables 4.2.6.8 and 6.1.1.4'
H H 0.0000 0.0000 'International Tables Vol C Tables 4.2.6.8 and 6.1.1.4'
B B 0.0090 0.0039 'International Tables Vol C Tables 4.2.6.8 and 6.1.1.4'
F F 0.0727 0.0534 'International Tables Vol C Tables 4.2.6.8 and 6.1.1.4'
N N 0.0311 0.0180 'International Tables Vol C Tables 4.2.6.8 and 6.1.1.4'

loop_
_geom_angle_atom_site_label_1
_geom_angle_atom_site_label_2
_geom_angle_atom_site_label_3
_geom_angle
C2 C1 N1 121.96(12)
C2 C1 C10 120.04(11)
N1 C1 C10 117.95(11)
C1 C2 C3 121.08(12)
C1 C2 H2 119.5
C3 C2 H2 119.5
C2 C3 C4 122.12(12)
C2 C3 C8 119.18(12)
C4 C3 C8 118.69(11)
C5 C4 C3 120.58(12)
C5 C4 H4 119.7
C3 C4 H4 119.7
C4 C5 C6 120.72(12)
C4 C5 H5 119.6
C6 C5 H5 119.6
C7 C6 C5 120.21(12)
C7 C6 H6 119.9
C5 C6 H6 119.9
C6 C7 C8 120.75(12)
C6 C7 H7 119.6
C8 C7 H7 119.6
C9 C8 C7 122.22(12)
C9 C8 C3 118.73(11)
C7 C8 C3 119.05(12)
C10 C9 C8 122.05(12)
C10 C9 H9 119.0
C8 C9 H9 119.0
C9 C10 C1 118.83(12)
C9 C10 C11 121.25(12)
C1 C10 C11 119.88(11)
C12 C11 C10 122.40(12)
C12 C11 H11 118.8
C10 C11 H11 118.8
C11 C12 B1 119.46(12)
C11 C12 H12 120.3
B1 C12 H12 120.3
C14 C13 C18 117.19(11)
C14 C13 B1 123.23(11)
C18 C13 B1 119.57(12)
C15 C14 C13 121.58(12)
C15 C14 H14 119.2
C13 C14 H14 119.2
C14 C15 C16 119.54(12)
C14 C15 H15 120.2
C16 C15 H15 120.2
C17 C16 C15 120.55(12)
C17 C16 C19 120.83(12)
C15 C16 C19 118.62(12)
C16 C17 C18 119.41(12)
C16 C17 H17 120.3
C18 C17 H17 120.3
C17 C18 C13 121.73(12)
C17 C18 H18 119.1
C13 C18 H18 119.1
N1 B1 C12 115.12(11)
N1 B1 C13 121.17(12)
C12 B1 C13 123.70(12)
C1 N1 B1 124.95(11)
C1 N1 H1 111.7(12)
B1 N1 H1 123.1(12)
F1 C19 F3 106.46(14)
F1 C19 F2 106.48(16)
F3 C19 F2 105.25(13)
F1 C19 C16 112.67(12)
F3 C19 C16 113.39(13)
F2 C19 C16 112.02(13)

loop_
_geom_bond_atom_site_label_1
_geom_bond_atom_site_label_2
_geom_bond_distance
C1 C2 1.3799(18)
C1 N1 1.4005(16)
C1 C10 1.4320(17)
C2 C3 1.4126(17)
C2 H2 0.9500
C3 C4 1.4240(18)
C3 C8 1.4282(18)
C4 C5 1.3688(19)
C4 H4 0.9500
C5 C6 1.418(2)
C5 H5 0.9500
C6 C7 1.365(2)
C6 H6 0.9500
C7 C8 1.4251(18)
C7 H7 0.9500
C8 C9 1.4034(18)
C9 C10 1.3863(18)
C9 H9 0.9500
C10 C11 1.4461(17)
C11 C12 1.3519(18)
C11 H11 0.9500
C12 B1 1.5394(19)
C12 H12 0.9500
C13 C14 1.4043(18)
C13 C18 1.4057(18)
C13 B1 1.5742(18)
C14 C15 1.3882(18)
C14 H14 0.9500
C15 C16 1.3910(19)
C15 H15 0.9500
C16 C17 1.3845(19)
C16 C19 1.5010(18)
C17 C18 1.3903(19)
C17 H17 0.9500
C18 H18 0.9500
B1 N1 1.4175(18)
N1 H1 0.86(2)
C19 F1 1.3280(19)
C19 F3 1.3389(18)
C19 F2 1.341(2)

loop_
_geom_torsion_atom_site_label_1
_geom_torsion_atom_site_label_2
_geom_torsion_atom_site_label_3
_geom_torsion_atom_site_label_4
_geom_torsion
N1 C1 C2 C3 174.75(11)
C10 C1 C2 C3 -2.95(18)
C1 C2 C3 C4 -178.58(12)
C1 C2 C3 C8 1.00(18)
C2 C3 C4 C5 178.83(12)
C8 C3 C4 C5 -0.75(19)
C3 C4 C5 C6 0.0(2)
C4 C5 C6 C7 0.5(2)
C5 C6 C7 C8 -0.3(2)
C6 C7 C8 C9 179.46(12)
C6 C7 C8 C3 -0.40(19)
C2 C3 C8 C9 1.46(18)
C4 C3 C8 C9 -178.95(11)
C2 C3 C8 C7 -178.68(11)
C4 C3 C8 C7 0.92(18)
C7 C8 C9 C10 178.15(12)
C3 C8 C9 C10 -2.00(18)
C8 C9 C10 C1 0.09(18)
C8 C9 C10 C11 -177.28(12)
C2 C1 C10 C9 2.41(18)
N1 C1 C10 C9 -175.38(11)
C2 C1 C10 C11 179.81(11)
N1 C1 C10 C11 2.02(17)
C9 C10 C11 C12 174.05(12)
C1 C10 C11 C12 -3.28(19)
C10 C11 C12 B1 0.09(19)
C18 C13 C14 C15 -0.58(19)
B1 C13 C14 C15 -179.67(12)
C13 C14 C15 C16 0.16(19)
C14 C15 C16 C17 0.09(19)
C14 C15 C16 C19 179.34(12)
C15 C16 C17 C18 0.1(2)
C19 C16 C17 C18 -179.13(12)
C16 C17 C18 C13 -0.6(2)
C14 C13 C18 C17 0.79(19)
B1 C13 C18 C17 179.91(12)
C11 C12 B1 N1 4.09(18)
C11 C12 B1 C13 -174.52(12)
C14 C13 B1 N1 5.34(19)
C18 C13 B1 N1 -173.73(11)
C14 C13 B1 C12 -176.13(12)
C18 C13 B1 C12 4.79(19)
C2 C1 N1 B1 -175.13(12)
C10 C1 N1 B1 2.62(18)
C12 B1 N1 C1 -5.55(18)
C13 B1 N1 C1 173.10(11)
C17 C16 C19 F1 -134.9(2)
C15 C16 C19 F1 45.9(2)
C17 C16 C19 F3 -13.9(2)
C15 C16 C19 F3 166.89(16)
C17 C16 C19 F2 105.09(19)
C15 C16 C19 F2 -74.2(2)
